data_1527775
loop_
_publ_author_name
'Massa, W.'
'Pausewang, G.'

_publ_section_title
;
 K6 Ta3 (O2)3 O F13 H2 O mit einem
 mue-Oxo-diperoxo-octafluoroditantalat(V)-Anion
;
_journal_name_full 'Zeitschrift fuer Anorganische und Allgemeine Chemie'
_journal_page_first 169
_journal_page_last 180
_journal_volume 456
_journal_year 1979
_chemical_formula_sum 'F13 H2 K6 O8 Ta3'
_chemical_name_systematic 'K6 Ta3 (O2)3 O F13 (H2 O)'
_space_group_IT_number 62
_symmetry_space_group_name_Hall '-P 2ac 2n'
_symmetry_space_group_name_H-M 'P n m a'
_cell_angle_alpha 90
_cell_angle_beta 90
_cell_angle_gamma 90
_cell_formula_units_Z 4
_cell_length_a 16.534
_cell_length_b 8.835
_cell_length_c 13.658
_cell_volume 1995.132
_citation_journal_id_ASTM ZAACAB
_cod_data_source_file Massa_ZAACAB_1979_838.cif
_cod_data_source_block H2F13K6O8Ta3
_cod_original_formula_sum 'H2 F13 K6 O8 Ta3'
_cod_database_code 1527775

loop_
_symmetry_equiv_pos_as_xyz
x,y,z
-x+1/2,-y,z+1/2
x+1/2,-y+1/2,-z+1/2
-x,y+1/2,-z
-x,-y,-z
x-1/2,y,-z-1/2
-x-1/2,y-1/2,z-1/2
x,-y-1/2,z

loop_
_atom_site_label
_atom_site_type_symbol
_atom_site_fract_x
_atom_site_fract_y
_atom_site_fract_z
_atom_site_occupancy
_atom_site_U_iso_or_equiv
_atom_site_attached_hydrogens
O3 O-2 0.198 0.25 0.1689 1 0.0 0
F5 F-1 0.0312 0.25 0.1567 1 0.0 0
O4 O-1 0.1883 0.1508 0.3732 1 0.0 0
K1 K+1 0.0598 0.0015 0.8611 1 0.0 0
F6 F-1 0.0307 0.25 0.9764 1 0.0 0
K2 K+1 0.2649 0.25 0.7981 1 0.0 0
O1 O-1 0.0865 0.6713 0.4394 1 0.0 0
F10 F-1 0.2885 0.0316 0.2654 1 0.0 0
F4 F-1 0.4809 0.5345 0.1582 1 0.0 0
F2 F-1 0.0818 0.25 0.5465 1 0.0 0
Ta1 Ta+5 -0.00337 0.25 0.64539 1 0.0 0
Ta3 Ta+5 0.26461 0.25 0.28471 1 0.0 0
F3 F-1 0.4309 0.25 0.7413 1 0.0 0
Ta2 Ta+5 0.12054 0.25 0.06974 1 0.0 0
K3 K+1 0.0255 0.25 0.3607 1 0.0 0
F9 F-1 0.3607 0.25 0.1918 1 0.0 0
O5 O-2 0.7977 0.25 0.9062 1 0.0 2
F8 F-1 0.3499 0.25 0.3862 1 0.0 0
F7 F-1 0.0973 0.0328 0.0807 1 0.0 0
O2 O-1 0.3057 0.6574 0.4716 1 0.0 0
K4 K+1 0.3204 0.002 0.0636 1 0.0 0
F1 F-1 0.5922 0.25 0.7663 1 0.0 0
